data_2240001
loop_
_publ_author_name
'Cho, Seonghwa'
'Kim, Jineun'
'Kang, Gihaeng'
'Kim, Tae Ho'

_publ_section_title
;
 Crystal structure of tolylfluanid
;
_journal_coeditor_code SJ5426
_journal_issue 10
_journal_name_full 'Acta Crystallographica Section E'
_journal_page_first o1114
_journal_page_last o1115
_journal_paper_doi 10.1107/S1600536814020741
_journal_volume 70
_journal_year 2014
_chemical_formula_iupac 'C10 H13 Cl2 F N2 O2 S2'
_chemical_formula_moiety 'C10 H13 Cl2 F N2 O2 S2'
_chemical_formula_sum 'C10 H13 Cl2 F N2 O2 S2'
_chemical_formula_weight 347.24
_chemical_name_systematic <i>N</i>-dichlorofluoromethylthio-<i>N</i>',<i>N</i>'-dimethyl-<i>N</i>-<i>p</i>-tolylsulfamide
_space_group_IT_number 15
_symmetry_cell_setting monoclinic
_symmetry_space_group_name_Hall '-C 2yc'
_symmetry_space_group_name_H-M 'C 1 2/c 1'
_atom_sites_solution_hydrogens geom
_atom_sites_solution_primary direct
_atom_sites_solution_secondary difmap
_audit_creation_method SHELXTL
_cell_angle_alpha 90.00
_cell_angle_beta 102.133(3)
_cell_angle_gamma 90.00
_cell_formula_units_Z 8
_cell_length_a 23.7638(19)
_cell_length_b 8.7046(7)
_cell_length_c 14.6559(11)
_cell_measurement_reflns_used 6794
_cell_measurement_temperature 173(2)
_cell_measurement_theta_max 27.08
_cell_measurement_theta_min 2.78
_cell_volume 2963.9(4)
_computing_cell_refinement
;
SAINT (Bruker, 2009)
;
_computing_data_collection
;
APEX2 (Bruker, 2009)
;
_computing_data_reduction
;
SAINT (Bruker, 2009)
;
_computing_molecular_graphics
;
DIAMOND (Brandenburg, 2010)
;
_computing_publication_material
;
SHELXTL (Sheldrick, 2008)
;
_computing_structure_refinement
;
SHELXTL (Sheldrick, 2008)
;
_computing_structure_solution
;
SHELXTL (Sheldrick, 2008)
;
_diffrn_ambient_temperature 173(2)
_diffrn_measured_fraction_theta_full 1.000
_diffrn_measured_fraction_theta_max 1.000
_diffrn_measurement_device_type 'Bruker APEXII CCD'
_diffrn_measurement_method '\f and \w scans'
_diffrn_radiation_monochromator graphite
_diffrn_radiation_source 'fine-focus sealed tube'
_diffrn_radiation_type MoK\a
_diffrn_radiation_wavelength 0.71073
_diffrn_reflns_av_R_equivalents 0.0588
_diffrn_reflns_av_sigmaI/netI 0.0512
_diffrn_reflns_limit_h_max 26
_diffrn_reflns_limit_h_min -29
_diffrn_reflns_limit_k_max 10
_diffrn_reflns_limit_k_min -10
_diffrn_reflns_limit_l_max 18
_diffrn_reflns_limit_l_min -18
_diffrn_reflns_number 18246
_diffrn_reflns_theta_full 25.98
_diffrn_reflns_theta_max 25.98
_diffrn_reflns_theta_min 2.50
_exptl_absorpt_coefficient_mu 0.728
_exptl_absorpt_correction_T_max 0.9440
_exptl_absorpt_correction_T_min 0.8740
_exptl_absorpt_correction_type multi-scan
_exptl_absorpt_process_details
;
(SADABS; Bruker, 2009)
;
_exptl_crystal_colour colourless
_exptl_crystal_density_diffrn 1.556
_exptl_crystal_density_method 'not measured'
_exptl_crystal_description block
_exptl_crystal_F_000 1424
_exptl_crystal_size_max 0.19
_exptl_crystal_size_mid 0.10
_exptl_crystal_size_min 0.08
_refine_diff_density_max 0.478
_refine_diff_density_min -0.502
_refine_ls_extinction_method none
_refine_ls_goodness_of_fit_ref 1.135
_refine_ls_hydrogen_treatment constr
_refine_ls_matrix_type full
_refine_ls_number_parameters 194
_refine_ls_number_reflns 2913
_refine_ls_number_restraints 0
_refine_ls_restrained_S_all 1.135
_refine_ls_R_factor_all 0.0742
_refine_ls_R_factor_gt 0.0575
_refine_ls_shift/su_max 0.000
_refine_ls_shift/su_mean 0.000
_refine_ls_structure_factor_coef Fsqd
_refine_ls_weighting_details 'calc w=1/[\s^2^(Fo^2^)+(0.0259P)^2^+15.3569P] where P=(Fo^2^+2Fc^2^)/3'
_refine_ls_weighting_scheme calc
_refine_ls_wR_factor_gt 0.1302
_refine_ls_wR_factor_ref 0.1346
_reflns_number_gt 2236
_reflns_number_total 2913
_reflns_threshold_expression I>2\s(I)
_cod_data_source_file sj5426sup1.cf
_cod_data_source_block I
_cod_original_sg_symbol_H-M 'C 2/c'
_cod_database_code 2240001
_cod_database_fobs_code 2240001

loop_
_symmetry_equiv_pos_as_xyz
'x, y, z'
'-x, y, -z+1/2'
'x+1/2, y+1/2, z'
'-x+1/2, y+1/2, -z+1/2'
'-x, -y, -z'
'x, -y, z-1/2'
'-x+1/2, -y+1/2, -z'
'x+1/2, -y+1/2, z-1/2'

loop_
_atom_site_type_symbol
_atom_site_label
_atom_site_fract_x
_atom_site_fract_y
_atom_site_fract_z
_atom_site_U_iso_or_equiv
_atom_site_adp_type
_atom_site_calc_flag
_atom_site_refinement_flags
_atom_site_occupancy
_atom_site_symmetry_multiplicity
_atom_site_disorder_assembly
_atom_site_disorder_group
Cl Cl1 0.42965(16) 0.2602(5) 0.1267(3) 0.0592(11) Uani d P 0.605(9) 1 A 1
Cl Cl1' 0.3886(3) 0.4591(10) 0.1620(5) 0.0549(18) Uani d P 0.395(9) 1 A 2
Cl Cl2 0.32595(6) 0.33538(16) -0.00564(8) 0.0545(4) Uani d . 1 1 A .
S S1 0.33566(4) 0.30575(13) 0.35656(7) 0.0302(3) Uani d . 1 1 . .
S S2 0.31078(4) 0.20191(13) 0.16220(7) 0.0307(3) Uani d . 1 1 A .
F F1 0.3625(4) 0.4708(12) 0.1530(7) 0.052(2) Uani d P 0.605(9) 1 A 1
F F1' 0.4106(7) 0.1951(19) 0.1104(9) 0.066(4) Uani d P 0.395(9) 1 A 2
O O1 0.38994(13) 0.3659(4) 0.4004(2) 0.0438(8) Uani d . 1 1 . .
O O2 0.29116(13) 0.4060(4) 0.31161(19) 0.0402(8) Uani d . 1 1 . .
N N1 0.34588(14) 0.1819(4) 0.2728(2) 0.0304(8) Uani d . 1 1 . .
N N2 0.31214(16) 0.2043(4) 0.4323(2) 0.0376(9) Uani d . 1 1 . .
C C1 0.4891(2) -0.3490(7) 0.3831(4) 0.0685(17) Uani d . 1 1 . .
H H1A 0.5214 -0.3487 0.3510 0.103 Uiso calc R 1 1 . .
H H1B 0.4661 -0.4421 0.3663 0.103 Uiso calc R 1 1 . .
H H1C 0.5040 -0.3467 0.4507 0.103 Uiso calc R 1 1 . .
C C2 0.4519(2) -0.2090(6) 0.3541(3) 0.0428(11) Uani d . 1 1 . .
C C3 0.39365(19) -0.2240(6) 0.3152(3) 0.0385(11) Uani d . 1 1 . .
H H3 0.3771 -0.3236 0.3064 0.046 Uiso calc R 1 1 . .
C C4 0.35902(18) -0.0958(5) 0.2887(3) 0.0334(10) Uani d . 1 1 . .
H H4 0.3192 -0.1084 0.2623 0.040 Uiso calc R 1 1 . .
C C5 0.38234(17) 0.0485(5) 0.3007(3) 0.0308(9) Uani d . 1 1 . .
C C6 0.4402(2) 0.0684(6) 0.3386(4) 0.0474(12) Uani d . 1 1 . .
H H6 0.4565 0.1684 0.3458 0.057 Uiso calc R 1 1 . .
C C7 0.4738(2) -0.0593(6) 0.3658(4) 0.0585(15) Uani d . 1 1 . .
H H7 0.5133 -0.0452 0.3937 0.070 Uiso calc R 1 1 . .
C C8 0.2585(2) 0.1181(6) 0.3994(4) 0.0546(14) Uani d . 1 1 . .
H H8A 0.2674 0.0187 0.3743 0.082 Uiso calc R 1 1 . .
H H8B 0.2331 0.1768 0.3503 0.082 Uiso calc R 1 1 . .
H H8C 0.2393 0.1014 0.4515 0.082 Uiso calc R 1 1 . .
C C9 0.3532(3) 0.1351(7) 0.5110(3) 0.0612(16) Uani d . 1 1 . .
H H9A 0.3347 0.1233 0.5644 0.092 Uiso calc R 1 1 . .
H H9B 0.3870 0.2018 0.5285 0.092 Uiso calc R 1 1 . .
H H9C 0.3652 0.0341 0.4925 0.092 Uiso calc R 1 1 . .
C C10 0.3611(2) 0.3152(6) 0.1127(3) 0.0458(12) Uani d . 1 1 . .

loop_
_atom_site_aniso_label
_atom_site_aniso_U_11
_atom_site_aniso_U_22
_atom_site_aniso_U_33
_atom_site_aniso_U_12
_atom_site_aniso_U_13
_atom_site_aniso_U_23
Cl1 0.0428(17) 0.057(2) 0.084(2) -0.0029(13) 0.0277(15) 0.0112(17)
Cl1' 0.070(4) 0.052(3) 0.048(2) -0.015(3) 0.025(3) -0.0026(19)
Cl2 0.0701(9) 0.0687(9) 0.0275(6) 0.0036(7) 0.0163(6) 0.0102(6)
S1 0.0345(6) 0.0318(6) 0.0237(5) -0.0008(5) 0.0050(4) -0.0004(4)
S2 0.0316(6) 0.0378(6) 0.0221(5) 0.0014(5) 0.0044(4) 0.0015(4)
F1 0.065(5) 0.038(4) 0.056(4) -0.010(5) 0.025(5) -0.009(3)
F1' 0.066(8) 0.079(10) 0.066(7) 0.057(7) 0.047(7) 0.028(7)
O1 0.0412(19) 0.044(2) 0.0430(18) -0.0107(15) 0.0016(14) -0.0031(15)
O2 0.0482(19) 0.0385(19) 0.0328(16) 0.0149(15) 0.0062(14) -0.0027(14)
N1 0.0344(19) 0.036(2) 0.0203(16) 0.0061(16) 0.0038(14) -0.0011(15)
N2 0.050(2) 0.040(2) 0.0251(17) -0.0075(18) 0.0119(16) -0.0017(16)
C1 0.058(4) 0.050(4) 0.091(4) 0.011(3) -0.001(3) 0.024(3)
C2 0.041(3) 0.043(3) 0.045(3) 0.003(2) 0.010(2) 0.009(2)
C3 0.044(3) 0.038(3) 0.035(2) -0.001(2) 0.010(2) 0.000(2)
C4 0.029(2) 0.043(3) 0.027(2) 0.0004(19) 0.0039(17) -0.0059(19)
C5 0.032(2) 0.036(3) 0.025(2) 0.0080(19) 0.0069(17) 0.0035(18)
C6 0.034(3) 0.035(3) 0.069(3) -0.004(2) 0.003(2) 0.010(2)
C7 0.034(3) 0.050(3) 0.083(4) 0.000(2) -0.007(3) 0.014(3)
C8 0.061(3) 0.052(3) 0.062(3) -0.019(3) 0.038(3) -0.013(3)
C9 0.089(4) 0.060(4) 0.033(3) 0.007(3) 0.010(3) 0.019(3)
C10 0.044(3) 0.062(4) 0.033(2) -0.002(2) 0.011(2) 0.010(2)

loop_
_atom_type_symbol
_atom_type_description
_atom_type_scat_dispersion_real
_atom_type_scat_dispersion_imag
_atom_type_scat_source
C C 0.0033 0.0016 'International Tables Vol C Tables 4.2.6.8 and 6.1.1.4'
H H 0.0000 0.0000 'International Tables Vol C Tables 4.2.6.8 and 6.1.1.4'
N N 0.0061 0.0033 'International Tables Vol C Tables 4.2.6.8 and 6.1.1.4'
O O 0.0106 0.0060 'International Tables Vol C Tables 4.2.6.8 and 6.1.1.4'
F F 0.0171 0.0103 'International Tables Vol C Tables 4.2.6.8 and 6.1.1.4'
S S 0.1246 0.1234 'International Tables Vol C Tables 4.2.6.8 and 6.1.1.4'
Cl Cl 0.1484 0.1585 'International Tables Vol C Tables 4.2.6.8 and 6.1.1.4'

loop_
_geom_angle_atom_site_label_1
_geom_angle_atom_site_label_2
_geom_angle_atom_site_label_3
_geom_angle
O1 S1 O2 120.1(2)
O1 S1 N2 107.78(19)
O2 S1 N2 108.94(19)
O1 S1 N1 108.03(18)
O2 S1 N1 105.17(17)
N2 S1 N1 105.96(18)
N1 S2 C10 102.03(19)
C5 N1 S2 120.2(3)
C5 N1 S1 118.3(2)
S2 N1 S1 121.3(2)
C8 N2 C9 115.7(4)
C8 N2 S1 117.2(3)
C9 N2 S1 119.7(3)
C2 C1 H1A 109.5
C2 C1 H1B 109.5
H1A C1 H1B 109.5
C2 C1 H1C 109.5
H1A C1 H1C 109.5
H1B C1 H1C 109.5
C3 C2 C7 116.8(4)
C3 C2 C1 120.9(5)
C7 C2 C1 122.4(4)
C2 C3 C4 121.3(4)
C2 C3 H3 119.4
C4 C3 H3 119.4
C5 C4 C3 120.0(4)
C5 C4 H4 120.0
C3 C4 H4 120.0
C4 C5 C6 120.6(4)
C4 C5 N1 119.7(4)
C6 C5 N1 119.8(4)
C7 C6 C5 118.9(4)
C7 C6 H6 120.6
C5 C6 H6 120.6
C6 C7 C2 122.5(5)
C6 C7 H7 118.8
C2 C7 H7 118.8
N2 C8 H8A 109.5
N2 C8 H8B 109.5
H8A C8 H8B 109.5
N2 C8 H8C 109.5
H8A C8 H8C 109.5
H8B C8 H8C 109.5
N2 C9 H9A 109.5
N2 C9 H9B 109.5
H9A C9 H9B 109.5
N2 C9 H9C 109.5
H9A C9 H9C 109.5
H9B C9 H9C 109.5
F1 C10 Cl1' 23.6(3)
F1 C10 F1' 131.4(7)
Cl1' C10 F1' 107.8(7)
F1 C10 Cl1 106.0(5)
Cl1' C10 Cl1 82.3(4)
F1' C10 Cl1 25.9(7)
F1 C10 Cl2 105.5(5)
Cl1' C10 Cl2 116.8(4)
F1' C10 Cl2 104.1(6)
Cl1 C10 Cl2 113.3(3)
F1 C10 S2 107.5(5)
Cl1' C10 S2 120.7(4)
F1' C10 S2 101.9(7)
Cl1 C10 S2 120.2(3)
Cl2 C10 S2 103.4(2)

loop_
_geom_bond_atom_site_label_1
_geom_bond_atom_site_label_2
_geom_bond_distance
Cl1 C10 1.670(6)
Cl1' C10 1.523(10)
Cl2 C10 1.768(5)
S1 O1 1.415(3)
S1 O2 1.422(3)
S1 N2 1.608(3)
S1 N1 1.690(3)
S2 N1 1.669(3)
S2 C10 1.814(5)
F1 C10 1.474(12)
F1' C10 1.581(11)
N1 C5 1.455(5)
N2 C8 1.470(6)
N2 C9 1.473(6)
C1 C2 1.513(7)
C1 H1A 0.9800
C1 H1B 0.9800
C1 H1C 0.9800
C2 C3 1.389(6)
C2 C7 1.400(7)
C3 C4 1.392(6)
C3 H3 0.9500
C4 C5 1.369(6)
C4 H4 0.9500
C5 C6 1.381(6)
C6 C7 1.378(7)
C6 H6 0.9500
C7 H7 0.9500
C8 H8A 0.9800
C8 H8B 0.9800
C8 H8C 0.9800
C9 H9A 0.9800
C9 H9B 0.9800
C9 H9C 0.9800

loop_
_geom_hbond_atom_site_label_D
_geom_hbond_atom_site_label_H
_geom_hbond_atom_site_label_A
_geom_hbond_site_symmetry_A
_geom_hbond_distance_DH
_geom_hbond_distance_HA
_geom_hbond_distance_DA
_geom_hbond_angle_DHA
C1 H1B O1 1_545 0.98 2.59 3.469(7) 150
C6 H6 Cl1 2_655 0.95 2.77 3.457(6) 130
C4 H4 O2 4_545 0.95 2.62 3.563(5) 171

loop_
_geom_torsion_atom_site_label_1
_geom_torsion_atom_site_label_2
_geom_torsion_atom_site_label_3
_geom_torsion_atom_site_label_4
_geom_torsion
C10 S2 N1 C5 -92.6(3)
C10 S2 N1 S1 92.9(3)
O1 S1 N1 C5 60.6(3)
O2 S1 N1 C5 -170.0(3)
N2 S1 N1 C5 -54.7(3)
O1 S1 N1 S2 -124.8(2)
O2 S1 N1 S2 4.6(3)
N2 S1 N1 S2 119.9(2)
O1 S1 N2 C8 -174.3(3)
O2 S1 N2 C8 53.9(4)
N1 S1 N2 C8 -58.8(4)
O1 S1 N2 C9 -25.5(4)
O2 S1 N2 C9 -157.4(4)
N1 S1 N2 C9 89.9(4)
C7 C2 C3 C4 0.4(7)
C1 C2 C3 C4 179.7(5)
C2 C3 C4 C5 0.2(6)
C3 C4 C5 C6 0.2(6)
C3 C4 C5 N1 180.0(4)
S2 N1 C5 C4 -59.3(5)
S1 N1 C5 C4 115.4(4)
S2 N1 C5 C6 120.5(4)
S1 N1 C5 C6 -64.9(5)
C4 C5 C6 C7 -1.2(7)
N1 C5 C6 C7 179.0(4)
C5 C6 C7 C2 1.9(8)
C3 C2 C7 C6 -1.5(8)
C1 C2 C7 C6 179.3(5)
N1 S2 C10 F1 -69.9(5)
N1 S2 C10 Cl1' -48.4(5)
N1 S2 C10 F1' 70.9(7)
N1 S2 C10 Cl1 51.2(4)
N1 S2 C10 Cl2 178.7(2)
